data_7062818
loop_
_publ_author_name
'Malakar, Kakoli'
'Selvakumaran, Balasubramaniam'
'Murali, Mariappan'
'Arul Prakash, Pitchan'
'Sangeetha, Somasundaram'
'Sohtun, Winaki P.'
'Jaabir, Mohamed Sultan Mohamed'
'Velusamy, Marappan'

_publ_section_title
;
 Copper(ii) complexes of the CuN4S core: selective cytotoxicity to
 cancerous cells, ROS generation and induction of apoptosis
;
_journal_issue 43
_journal_name_full 'New Journal of Chemistry'
_journal_page_first 20070
_journal_page_last 20087
_journal_paper_doi 10.1039/D2NJ06170H
_journal_volume 47
_journal_year 2023
_chemical_formula_moiety 'C24 H18 Cu N5 S2, Cl O4'
_chemical_formula_sum 'C24 H18 Cl Cu N5 O4 S2'
_chemical_formula_weight 603.54
_space_group_crystal_system triclinic
_space_group_IT_number 2
_space_group_name_Hall '-P 1'
_space_group_name_H-M_alt 'P -1'
_atom_sites_solution_hydrogens difmap
_atom_sites_solution_primary iterative
_audit_creation_date 2022-01-09
_audit_creation_method
;
Olex2 1.3
(compiled 2020.11.12 svn.r5f609507 for OlexSys, GUI svn.r6226)
;
_audit_update_record
;
2022-10-19 deposited with the CCDC.	2023-09-28 downloaded from the CCDC.
;
_cell_angle_alpha 99.801(2)
_cell_angle_beta 101.321(2)
_cell_angle_gamma 109.2430(10)
_cell_formula_units_Z 2
_cell_length_a 9.5643(4)
_cell_length_b 11.7487(6)
_cell_length_c 12.3580(7)
_cell_measurement_reflns_used 39905
_cell_measurement_temperature 296.15
_cell_measurement_theta_max 28.463
_cell_measurement_theta_min 1.898
_cell_volume 1243.47(11)
_computing_molecular_graphics 'Olex2 1.3 (Dolomanov et al., 2009)'
_computing_publication_material 'Olex2 1.3 (Dolomanov et al., 2009)'
_computing_structure_refinement 'SHELXL 2018/3 (Sheldrick, 2015)'
_computing_structure_solution 'olex2.solve 1.3 (Bourhis et al., 2015)'
_diffrn_ambient_temperature 296.15
_diffrn_measured_fraction_theta_full 0.996
_diffrn_measured_fraction_theta_max 0.995
_diffrn_measurement_device_type EOS,Gemini
_diffrn_radiation_type MoK\a
_diffrn_radiation_wavelength 0.71073
_diffrn_reflns_av_R_equivalents 0.0277
_diffrn_reflns_av_unetI/netI 0.0185
_diffrn_reflns_Laue_measured_fraction_full 0.996
_diffrn_reflns_Laue_measured_fraction_max 0.995
_diffrn_reflns_limit_h_max 12
_diffrn_reflns_limit_h_min -12
_diffrn_reflns_limit_k_max 15
_diffrn_reflns_limit_k_min -15
_diffrn_reflns_limit_l_max 16
_diffrn_reflns_limit_l_min -16
_diffrn_reflns_number 39905
_diffrn_reflns_point_group_measured_fraction_full 0.996
_diffrn_reflns_point_group_measured_fraction_max 0.995
_diffrn_reflns_theta_full 25.242
_diffrn_reflns_theta_max 28.463
_diffrn_reflns_theta_min 1.898
_exptl_absorpt_coefficient_mu 1.196
_exptl_crystal_colour green
_exptl_crystal_density_diffrn 1.612
_exptl_crystal_description cube
_exptl_crystal_F_000 614
_exptl_crystal_size_max 0.051
_exptl_crystal_size_mid 0.046
_exptl_crystal_size_min 0.039
_refine_diff_density_max 0.426
_refine_diff_density_min -0.423
_refine_diff_density_rms 0.046
_refine_ls_extinction_method none
_refine_ls_goodness_of_fit_ref 1.033
_refine_ls_hydrogen_treatment refall
_refine_ls_matrix_type full
_refine_ls_number_parameters 406
_refine_ls_number_reflns 6251
_refine_ls_number_restraints 0
_refine_ls_restrained_S_all 1.033
_refine_ls_R_factor_all 0.0437
_refine_ls_R_factor_gt 0.0341
_refine_ls_shift/su_max 0.000
_refine_ls_shift/su_mean 0.000
_refine_ls_structure_factor_coef Fsqd
_refine_ls_weighting_details 'w=1/[\s^2^(Fo^2^)+(0.0519P)^2^+0.3631P] where P=(Fo^2^+2Fc^2^)/3'
_refine_ls_weighting_scheme calc
_refine_ls_wR_factor_gt 0.0910
_refine_ls_wR_factor_ref 0.0966
_reflns_Friedel_coverage 0.000
_reflns_number_gt 5234
_reflns_number_total 6251
_reflns_threshold_expression 'I > 2\s(I)'
_cod_data_source_file d2nj06170h2.cif
_cod_data_source_block kmm15_nehu_0m_b
_cod_depositor_comments 'Adding full bibliography for 7062815--7062821.cif.'
_cod_database_code 7062818
_shelx_shelxl_version_number 2018/3
_shelx_space_group_comment
;
The symmetry employed for this shelxl refinement is uniquely defined
by the following loop, which should always be used as a source of
symmetry information in preference to the above space-group names.
They are only intended as comments.
;
_olex2_refinement_description
;
;
_olex2_submission_special_instructions 'No special instructions were received'

loop_
_space_group_symop_operation_xyz
'x, y, z'
'-x, -y, -z'

loop_
_atom_site_label
_atom_site_type_symbol
_atom_site_fract_x
_atom_site_fract_y
_atom_site_fract_z
_atom_site_U_iso_or_equiv
_atom_site_adp_type
_atom_site_occupancy
_atom_site_site_symmetry_order
_atom_site_calc_flag
_atom_site_refinement_flags_posn
_atom_site_refinement_flags_adp
_atom_site_refinement_flags_occupancy
_atom_site_disorder_assembly
_atom_site_disorder_group
Cu1 Cu 0.09497(3) 0.29272(2) 0.25419(2) 0.04270(8) Uani 1 1 d . . . . .
S1 S -0.14156(6) 0.30290(6) 0.19634(5) 0.05831(15) Uani 1 1 d . . . . .
Cl1 Cl 0.06520(6) -0.19994(5) 0.30600(6) 0.06226(15) Uani 1 1 d . . . . .
S2 S -0.42915(6) 0.13945(6) 0.22375(6) 0.06221(16) Uani 1 1 d . . . . .
N3 N 0.17626(19) 0.40401(16) 0.15676(15) 0.0473(4) Uani 1 1 d . . . . .
N2 N -0.00453(17) 0.18933(15) 0.34536(14) 0.0434(3) Uani 1 1 d . . . . .
N1 N 0.29523(17) 0.30253(14) 0.38715(13) 0.0399(3) Uani 1 1 d . . . . .
N4 N 0.15791(17) 0.16857(15) 0.14010(13) 0.0429(3) Uani 1 1 d . . . . .
N5 N -0.16257(18) 0.13875(16) 0.32760(15) 0.0485(4) Uani 1 1 d . . . . .
C10 C 0.0771(2) 0.16451(19) 0.42532(18) 0.0469(4) Uani 1 1 d . . . . .
C18 C 0.2172(2) 0.2264(2) 0.06501(16) 0.0456(4) Uani 1 1 d . . . . .
C9 C 0.2440(2) 0.22057(18) 0.44581(17) 0.0448(4) Uani 1 1 d . . . . .
C6 C 0.4510(2) 0.35736(17) 0.40424(15) 0.0399(4) Uani 1 1 d . . . . .
C1 C 0.5106(2) 0.44642(19) 0.34579(17) 0.0455(4) Uani 1 1 d . . . . .
C11 C -0.2299(2) 0.18964(18) 0.25930(17) 0.0456(4) Uani 1 1 d . . . . .
C17 C 0.2247(2) 0.3518(2) 0.07272(17) 0.0477(4) Uani 1 1 d . . . . .
C24 C 0.1468(2) 0.0518(2) 0.1338(2) 0.0526(5) Uani 1 1 d . . . . .
C5 C 0.5550(2) 0.32641(19) 0.48214(17) 0.0470(4) Uani 1 1 d . . . . .
C7 C 0.4943(3) 0.2389(2) 0.5417(2) 0.0573(5) Uani 1 1 d . . . . .
C13 C 0.1733(3) 0.5171(2) 0.1613(3) 0.0640(6) Uani 1 1 d . . . . .
C8 C 0.3398(3) 0.1863(2) 0.5248(2) 0.0561(5) Uani 1 1 d . . . . .
O4 O -0.0113(3) -0.1180(2) 0.3250(2) 0.1101(8) Uani 1 1 d . . . . .
C4 C 0.7152(2) 0.3854(2) 0.4964(2) 0.0566(5) Uani 1 1 d . . . . .
C16 C 0.2787(3) 0.4143(3) -0.0067(2) 0.0663(7) Uani 1 1 d . . . . .
C3 C 0.7680(3) 0.4705(2) 0.4386(2) 0.0581(5) Uani 1 1 d . . . . .
C19 C 0.2679(3) 0.1681(3) -0.01997(19) 0.0617(6) Uani 1 1 d . . . . .
C2 C 0.6658(2) 0.5014(2) 0.36248(19) 0.0533(5) Uani 1 1 d . . . . .
C23 C 0.1946(3) -0.0125(3) 0.0526(2) 0.0661(6) Uani 1 1 d . . . . .
O1 O 0.0683(4) -0.2200(3) 0.1917(3) 0.1252(10) Uani 1 1 d . . . . .
O3 O -0.0094(3) -0.3129(2) 0.3309(3) 0.1124(9) Uani 1 1 d . . . . .
C22 C 0.2546(3) 0.0451(3) -0.0223(3) 0.0730(8) Uani 1 1 d . . . . .
C12 C -0.4797(4) 0.0253(3) 0.3032(4) 0.0790(8) Uani 1 1 d . . . . .
C21 C 0.3309(3) 0.3518(4) -0.0910(2) 0.0866(10) Uani 1 1 d . . . . .
C15 C 0.2754(3) 0.5337(3) 0.0018(3) 0.0819(9) Uani 1 1 d . . . . .
C14 C 0.2227(3) 0.5836(3) 0.0830(3) 0.0831(9) Uani 1 1 d . . . . .
C20 C 0.3264(4) 0.2364(4) -0.0965(2) 0.0844(9) Uani 1 1 d . . . . .
O2 O 0.2148(3) -0.1452(3) 0.3782(3) 0.1539(14) Uani 1 1 d . . . . .
H8 H 0.295(3) 0.134(2) 0.562(2) 0.054(6) Uiso 1 1 d . . . . .
H10 H 0.034(3) 0.116(2) 0.473(2) 0.056(6) Uiso 1 1 d . . . . .
H7 H 0.563(3) 0.216(3) 0.589(2) 0.074(8) Uiso 1 1 d . . . . .
H13 H 0.142(3) 0.551(2) 0.221(2) 0.065(7) Uiso 1 1 d . . . . .
H14 H 0.219(4) 0.657(3) 0.095(3) 0.095(10) Uiso 1 1 d . . . . .
H4 H 0.777(3) 0.363(2) 0.546(2) 0.065(7) Uiso 1 1 d . . . . .
H21 H 0.365(4) 0.397(3) -0.137(3) 0.090(10) Uiso 1 1 d . . . . .
H12A H -0.420(4) 0.059(3) 0.379(3) 0.095(11) Uiso 1 1 d . . . . .
H15 H 0.310(4) 0.578(3) -0.046(3) 0.104(11) Uiso 1 1 d . . . . .
H2 H 0.700(3) 0.559(2) 0.330(2) 0.064(7) Uiso 1 1 d . . . . .
H1 H 0.445(3) 0.469(2) 0.2978(19) 0.048(6) Uiso 1 1 d . . . . .
H12B H -0.445(4) -0.040(4) 0.279(3) 0.111(12) Uiso 1 1 d . . . . .
H20 H 0.364(4) 0.200(3) -0.148(3) 0.112(12) Uiso 1 1 d . . . . .
H12C H -0.577(6) -0.006(4) 0.296(4) 0.144(16) Uiso 1 1 d . . . . .
H23 H 0.181(4) -0.090(3) 0.049(3) 0.088(10) Uiso 1 1 d . . . . .
H24 H 0.103(3) 0.015(3) 0.185(2) 0.069(8) Uiso 1 1 d . . . . .
H3 H 0.872(3) 0.516(2) 0.452(2) 0.073(8) Uiso 1 1 d . . . . .
H22 H 0.281(4) 0.006(3) -0.072(3) 0.106(11) Uiso 1 1 d . . . . .

loop_
_atom_site_aniso_label
_atom_site_aniso_U_11
_atom_site_aniso_U_22
_atom_site_aniso_U_33
_atom_site_aniso_U_23
_atom_site_aniso_U_13
_atom_site_aniso_U_12
Cu1 0.04549(14) 0.04423(13) 0.04908(15) 0.02197(10) 0.01930(10) 0.02160(10)
S1 0.0516(3) 0.0676(3) 0.0727(4) 0.0389(3) 0.0208(3) 0.0311(3)
Cl1 0.0560(3) 0.0560(3) 0.0843(4) 0.0355(3) 0.0229(3) 0.0220(2)
S2 0.0418(3) 0.0692(4) 0.0781(4) 0.0215(3) 0.0148(2) 0.0234(2)
N3 0.0462(8) 0.0500(9) 0.0522(9) 0.0261(8) 0.0133(7) 0.0198(7)
N2 0.0397(8) 0.0463(8) 0.0498(9) 0.0196(7) 0.0156(7) 0.0175(6)
N1 0.0419(8) 0.0413(8) 0.0377(8) 0.0129(6) 0.0087(6) 0.0168(6)
N4 0.0402(8) 0.0460(8) 0.0425(8) 0.0114(7) 0.0087(6) 0.0174(6)
N5 0.0401(8) 0.0525(9) 0.0583(10) 0.0206(8) 0.0185(7) 0.0178(7)
C10 0.0489(10) 0.0476(10) 0.0497(11) 0.0226(9) 0.0166(8) 0.0179(8)
C18 0.0352(8) 0.0611(11) 0.0350(9) 0.0090(8) 0.0046(7) 0.0157(8)
C9 0.0469(10) 0.0455(10) 0.0455(10) 0.0186(8) 0.0115(8) 0.0189(8)
C6 0.0427(9) 0.0398(9) 0.0370(9) 0.0086(7) 0.0092(7) 0.0169(7)
C1 0.0464(10) 0.0495(10) 0.0391(10) 0.0144(8) 0.0076(8) 0.0167(8)
C11 0.0425(9) 0.0482(10) 0.0489(11) 0.0106(8) 0.0155(8) 0.0198(8)
C17 0.0377(9) 0.0631(12) 0.0418(10) 0.0243(9) 0.0063(7) 0.0154(8)
C24 0.0474(11) 0.0479(11) 0.0585(13) 0.0079(9) 0.0078(9) 0.0194(9)
C5 0.0454(10) 0.0508(10) 0.0473(10) 0.0148(8) 0.0086(8) 0.0221(8)
C7 0.0539(12) 0.0630(13) 0.0613(13) 0.0305(11) 0.0068(10) 0.0278(10)
C13 0.0636(14) 0.0563(13) 0.0851(18) 0.0362(13) 0.0221(13) 0.0286(11)
C8 0.0538(11) 0.0583(12) 0.0635(13) 0.0350(11) 0.0137(10) 0.0219(10)
O4 0.163(2) 0.1168(18) 0.1013(17) 0.0456(15) 0.0533(17) 0.0977(18)
C4 0.0443(10) 0.0663(13) 0.0615(13) 0.0202(11) 0.0072(9) 0.0255(10)
C16 0.0515(12) 0.0952(18) 0.0566(13) 0.0449(13) 0.0136(10) 0.0209(12)
C3 0.0418(11) 0.0645(13) 0.0628(14) 0.0161(11) 0.0115(9) 0.0151(10)
C19 0.0480(11) 0.0858(17) 0.0432(11) 0.0047(11) 0.0109(9) 0.0217(11)
C2 0.0495(11) 0.0552(12) 0.0521(12) 0.0177(10) 0.0145(9) 0.0131(9)
C23 0.0567(13) 0.0563(14) 0.0741(17) -0.0045(12) 0.0049(12) 0.0249(11)
O1 0.193(3) 0.1071(19) 0.124(2) 0.0437(16) 0.099(2) 0.078(2)
O3 0.0941(15) 0.0795(14) 0.175(3) 0.0738(16) 0.0505(16) 0.0180(12)
C22 0.0604(14) 0.0839(19) 0.0612(15) -0.0144(14) 0.0091(12) 0.0305(13)
C12 0.0543(15) 0.0767(19) 0.111(3) 0.0342(18) 0.0339(17) 0.0191(14)
C21 0.0745(17) 0.143(3) 0.0546(15) 0.0521(19) 0.0306(13) 0.0347(19)
C15 0.0671(16) 0.105(2) 0.095(2) 0.075(2) 0.0280(15) 0.0319(15)
C14 0.0757(17) 0.0734(18) 0.121(3) 0.0642(19) 0.0273(17) 0.0341(15)
C20 0.0756(18) 0.129(3) 0.0508(15) 0.0199(17) 0.0287(13) 0.0364(19)
O2 0.0649(14) 0.160(3) 0.208(3) 0.092(3) -0.0021(17) 0.0059(16)

loop_
_atom_type_symbol
_atom_type_description
_atom_type_scat_dispersion_real
_atom_type_scat_dispersion_imag
_atom_type_scat_source
C C 0.0033 0.0016 'International Tables Vol C Tables 4.2.6.8 and 6.1.1.4'
H H 0.0000 0.0000 'International Tables Vol C Tables 4.2.6.8 and 6.1.1.4'
Cl Cl 0.1484 0.1585 'International Tables Vol C Tables 4.2.6.8 and 6.1.1.4'
Cu Cu 0.3201 1.2651 'International Tables Vol C Tables 4.2.6.8 and 6.1.1.4'
N N 0.0061 0.0033 'International Tables Vol C Tables 4.2.6.8 and 6.1.1.4'
O O 0.0106 0.0060 'International Tables Vol C Tables 4.2.6.8 and 6.1.1.4'
S S 0.1246 0.1234 'International Tables Vol C Tables 4.2.6.8 and 6.1.1.4'

loop_
_geom_angle_atom_site_label_1
_geom_angle_atom_site_label_2
_geom_angle_atom_site_label_3
_geom_angle
_geom_angle_site_symmetry_1
_geom_angle_site_symmetry_3
_geom_angle_publ_flag
N3 Cu1 S1 90.49(5) . . ?
N3 Cu1 N1 107.47(6) . . ?
N3 Cu1 N4 80.09(7) . . ?
N2 Cu1 S1 83.14(5) . . ?
N2 Cu1 N3 173.52(6) . . ?
N2 Cu1 N1 78.07(6) . . ?
N2 Cu1 N4 103.95(6) . . ?
N1 Cu1 S1 152.59(4) . . ?
N4 Cu1 S1 118.11(4) . . ?
N4 Cu1 N1 85.98(6) . . ?
C11 S1 Cu1 94.19(7) . . ?
O1 Cl1 O4 108.07(16) . . ?
O1 Cl1 O3 110.65(18) . . ?
O3 Cl1 O4 110.73(16) . . ?
O2 Cl1 O4 108.6(2) . . ?
O2 Cl1 O1 110.4(2) . . ?
O2 Cl1 O3 108.29(17) . . ?
C11 S2 C12 102.41(13) . . ?
C17 N3 Cu1 114.91(13) . . ?
C13 N3 Cu1 126.06(17) . . ?
C13 N3 C17 118.73(19) . . ?
N5 N2 Cu1 123.44(12) . . ?
C10 N2 Cu1 119.54(13) . . ?
C10 N2 N5 117.02(16) . . ?
C9 N1 Cu1 107.96(12) . . ?
C9 N1 C6 118.14(15) . . ?
C6 N1 Cu1 132.78(12) . . ?
C18 N4 Cu1 109.99(13) . . ?
C24 N4 Cu1 131.33(15) . . ?
C24 N4 C18 118.68(18) . . ?
C11 N5 N2 110.58(15) . . ?
N2 C10 C9 116.93(17) . . ?
N2 C10 H10 122.5(14) . . ?
C9 C10 H10 120.5(14) . . ?
N4 C18 C17 117.25(17) . . ?
N4 C18 C19 122.7(2) . . ?
C19 C18 C17 120.1(2) . . ?
N1 C9 C10 116.40(16) . . ?
N1 C9 C8 124.08(18) . . ?
C8 C9 C10 119.52(17) . . ?
N1 C6 C1 120.16(16) . . ?
N1 C6 C5 120.92(16) . . ?
C1 C6 C5 118.91(17) . . ?
C6 C1 H1 119.6(14) . . ?
C2 C1 C6 120.41(18) . . ?
C2 C1 H1 120.0(14) . . ?
S1 C11 S2 114.74(11) . . ?
N5 C11 S1 126.58(15) . . ?
N5 C11 S2 118.67(15) . . ?
N3 C17 C18 117.72(17) . . ?
N3 C17 C16 122.6(2) . . ?
C16 C17 C18 119.7(2) . . ?
N4 C24 C23 122.3(2) . . ?
N4 C24 H24 115.8(17) . . ?
C23 C24 H24 121.9(17) . . ?
C7 C5 C6 118.50(18) . . ?
C7 C5 C4 122.78(19) . . ?
C4 C5 C6 118.72(19) . . ?
C5 C7 H7 117.5(17) . . ?
C8 C7 C5 119.94(19) . . ?
C8 C7 H7 122.5(17) . . ?
N3 C13 C14 121.5(3) . . ?
N3 C13 H13 116.5(16) . . ?
C14 C13 H13 121.9(16) . . ?
C9 C8 H8 117.3(15) . . ?
C7 C8 C9 118.42(19) . . ?
C7 C8 H8 124.3(15) . . ?
C5 C4 H4 116.2(16) . . ?
C3 C4 C5 120.6(2) . . ?
C3 C4 H4 123.2(16) . . ?
C17 C16 C21 118.3(3) . . ?
C15 C16 C17 116.9(3) . . ?
C15 C16 C21 124.8(3) . . ?
C4 C3 C2 120.7(2) . . ?
C4 C3 H3 121.6(17) . . ?
C2 C3 H3 117.5(17) . . ?
C18 C19 C20 118.4(3) . . ?
C22 C19 C18 116.3(2) . . ?
C22 C19 C20 125.3(3) . . ?
C1 C2 C3 120.7(2) . . ?
C1 C2 H2 118.8(17) . . ?
C3 C2 H2 120.3(18) . . ?
C24 C23 H23 119(2) . . ?
C22 C23 C24 119.2(3) . . ?
C22 C23 H23 122(2) . . ?
C19 C22 H22 120(2) . . ?
C23 C22 C19 120.9(2) . . ?
C23 C22 H22 119(2) . . ?
S2 C12 H12A 109(2) . . ?
S2 C12 H12B 109(2) . . ?
S2 C12 H12C 113(3) . . ?
H12A C12 H12B 101(3) . . ?
H12A C12 H12C 114(4) . . ?
H12B C12 H12C 109(4) . . ?
C16 C21 H21 113(2) . . ?
C20 C21 C16 121.7(3) . . ?
C20 C21 H21 125(2) . . ?
C16 C15 H15 120(2) . . ?
C14 C15 C16 120.4(2) . . ?
C14 C15 H15 119(2) . . ?
C13 C14 H14 114(2) . . ?
C15 C14 C13 119.9(3) . . ?
C15 C14 H14 126(2) . . ?
C19 C20 H20 117(2) . . ?
C21 C20 C19 121.8(3) . . ?
C21 C20 H20 121(2) . . ?

loop_
_geom_bond_atom_site_label_1
_geom_bond_atom_site_label_2
_geom_bond_distance
_geom_bond_site_symmetry_2
_geom_bond_publ_flag
Cu1 S1 2.2838(6) . ?
Cu1 N3 1.9993(16) . ?
Cu1 N2 1.9431(15) . ?
Cu1 N1 2.2217(15) . ?
Cu1 N4 2.1656(16) . ?
S1 C11 1.720(2) . ?
Cl1 O4 1.405(2) . ?
Cl1 O1 1.400(3) . ?
Cl1 O3 1.402(2) . ?
Cl1 O2 1.398(3) . ?
S2 C11 1.7360(19) . ?
S2 C12 1.789(3) . ?
N3 C17 1.353(3) . ?
N3 C13 1.330(3) . ?
N2 N5 1.385(2) . ?
N2 C10 1.271(2) . ?
N1 C9 1.326(2) . ?
N1 C6 1.370(2) . ?
N4 C18 1.346(2) . ?
N4 C24 1.328(3) . ?
N5 C11 1.303(3) . ?
C10 C9 1.462(3) . ?
C10 H10 0.95(2) . ?
C18 C17 1.437(3) . ?
C18 C19 1.407(3) . ?
C9 C8 1.407(3) . ?
C6 C1 1.403(3) . ?
C6 C5 1.425(3) . ?
C1 C2 1.365(3) . ?
C1 H1 0.92(2) . ?
C17 C16 1.401(3) . ?
C24 C23 1.392(3) . ?
C24 H24 0.92(3) . ?
C5 C7 1.403(3) . ?
C5 C4 1.419(3) . ?
C7 C8 1.358(3) . ?
C7 H7 0.93(3) . ?
C13 C14 1.400(4) . ?
C13 H13 0.92(3) . ?
C8 H8 0.88(2) . ?
C4 C3 1.348(3) . ?
C4 H4 0.90(3) . ?
C16 C21 1.435(4) . ?
C16 C15 1.399(4) . ?
C3 C2 1.400(3) . ?
C3 H3 0.93(3) . ?
C19 C22 1.402(4) . ?
C19 C20 1.422(4) . ?
C2 H2 0.86(3) . ?
C23 C22 1.345(4) . ?
C23 H23 0.87(3) . ?
C22 H22 0.83(4) . ?
C12 H12A 0.93(4) . ?
C12 H12B 0.95(4) . ?
C12 H12C 0.86(5) . ?
C21 C20 1.332(5) . ?
C21 H21 0.88(3) . ?
C15 C14 1.342(5) . ?
C15 H15 0.89(4) . ?
C14 H14 0.87(3) . ?
C20 H20 0.90(4) . ?

loop_
_geom_torsion_atom_site_label_1
_geom_torsion_atom_site_label_2
_geom_torsion_atom_site_label_3
_geom_torsion_atom_site_label_4
_geom_torsion
_geom_torsion_site_symmetry_1
_geom_torsion_site_symmetry_2
_geom_torsion_site_symmetry_3
_geom_torsion_site_symmetry_4
_geom_torsion_publ_flag
Cu1 S1 C11 S2 -170.61(10) . . . . ?
Cu1 S1 C11 N5 8.28(19) . . . . ?
Cu1 N3 C17 C18 -1.9(2) . . . . ?
Cu1 N3 C17 C16 177.09(15) . . . . ?
Cu1 N3 C13 C14 -175.0(2) . . . . ?
Cu1 N2 N5 C11 -12.7(2) . . . . ?
Cu1 N2 C10 C9 2.1(3) . . . . ?
Cu1 N1 C9 C10 -10.7(2) . . . . ?
Cu1 N1 C9 C8 169.55(19) . . . . ?
Cu1 N1 C6 C1 15.0(3) . . . . ?
Cu1 N1 C6 C5 -165.78(14) . . . . ?
Cu1 N4 C18 C17 -1.06(19) . . . . ?
Cu1 N4 C18 C19 -179.80(15) . . . . ?
Cu1 N4 C24 C23 179.91(16) . . . . ?
N3 C17 C16 C21 178.6(2) . . . . ?
N3 C17 C16 C15 -2.3(3) . . . . ?
N3 C13 C14 C15 -0.5(4) . . . . ?
N2 N5 C11 S1 0.6(3) . . . . ?
N2 N5 C11 S2 179.43(13) . . . . ?
N2 C10 C9 N1 6.9(3) . . . . ?
N2 C10 C9 C8 -173.4(2) . . . . ?
N1 C9 C8 C7 -0.8(4) . . . . ?
N1 C6 C1 C2 -179.99(19) . . . . ?
N1 C6 C5 C7 -0.4(3) . . . . ?
N1 C6 C5 C4 179.73(18) . . . . ?
N4 C18 C17 N3 2.0(2) . . . . ?
N4 C18 C17 C16 -177.01(17) . . . . ?
N4 C18 C19 C22 -0.5(3) . . . . ?
N4 C18 C19 C20 178.9(2) . . . . ?
N4 C24 C23 C22 0.2(3) . . . . ?
N5 N2 C10 C9 -178.49(17) . . . . ?
C10 N2 N5 C11 167.94(18) . . . . ?
C10 C9 C8 C7 179.5(2) . . . . ?
C18 N4 C24 C23 0.1(3) . . . . ?
C18 C17 C16 C21 -2.5(3) . . . . ?
C18 C17 C16 C15 176.7(2) . . . . ?
C18 C19 C22 C23 0.7(4) . . . . ?
C18 C19 C20 C21 -1.5(4) . . . . ?
C9 N1 C6 C1 -178.74(17) . . . . ?
C9 N1 C6 C5 0.5(3) . . . . ?
C6 N1 C9 C10 179.81(17) . . . . ?
C6 N1 C9 C8 0.1(3) . . . . ?
C6 C1 C2 C3 -0.4(3) . . . . ?
C6 C5 C7 C8 -0.3(3) . . . . ?
C6 C5 C4 C3 1.0(3) . . . . ?
C1 C6 C5 C7 178.87(19) . . . . ?
C1 C6 C5 C4 -1.0(3) . . . . ?
C17 N3 C13 C14 -1.6(4) . . . . ?
C17 C18 C19 C22 -179.17(19) . . . . ?
C17 C18 C19 C20 0.2(3) . . . . ?
C17 C16 C21 C20 1.3(4) . . . . ?
C17 C16 C15 C14 0.1(4) . . . . ?
C24 N4 C18 C17 178.79(17) . . . . ?
C24 N4 C18 C19 0.0(3) . . . . ?
C24 C23 C22 C19 -0.6(4) . . . . ?
C5 C6 C1 C2 0.7(3) . . . . ?
C5 C7 C8 C9 0.9(4) . . . . ?
C5 C4 C3 C2 -0.7(4) . . . . ?
C7 C5 C4 C3 -178.9(2) . . . . ?
C13 N3 C17 C18 -175.95(19) . . . . ?
C13 N3 C17 C16 3.0(3) . . . . ?
C4 C5 C7 C8 179.5(2) . . . . ?
C4 C3 C2 C1 0.4(4) . . . . ?
C16 C21 C20 C19 0.7(5) . . . . ?
C16 C15 C14 C13 1.2(5) . . . . ?
C19 C18 C17 N3 -179.24(17) . . . . ?
C19 C18 C17 C16 1.8(3) . . . . ?
C22 C19 C20 C21 177.8(3) . . . . ?
C12 S2 C11 S1 -179.81(16) . . . . ?
C12 S2 C11 N5 1.2(2) . . . . ?
C21 C16 C15 C14 179.2(3) . . . . ?
C15 C16 C21 C20 -177.8(3) . . . . ?
C20 C19 C22 C23 -178.6(3) . . . . ?
